data_1514753
loop_
_publ_author_name
'Li, Yi'
'Liu, Gao-Feng'
'Tan, Cai-Ping'
'Ji, Liang-Nian'
'Mao, Zong-Wan'

_publ_section_title
;
 Antitumor properties and mechanisms of mitochondria-targeted Ag(i) and
 Au(i) complexes containing N-heterocyclic carbenes derived from
 cyclophanes.
;
_journal_issue 8
_journal_name_full 'Metallomics : integrated biometal science'
_journal_page_first 1460
_journal_page_last 1468
_journal_paper_doi 10.1039/c4mt00046c
_journal_volume 6
_journal_year 2014
_chemical_formula_sum 'C30 H34 Ag F6 N5 P'
_chemical_formula_weight 717.46
_chemical_name_systematic
; 
 ? 
;
_space_group_IT_number 72
_symmetry_cell_setting orthorhombic
_symmetry_space_group_name_Hall '-I 2 2c'
_symmetry_space_group_name_H-M 'I b a m'
_atom_sites_solution_hydrogens geom
_atom_sites_solution_primary direct
_atom_sites_solution_secondary difmap
_audit_creation_method SHELXL-97
_cell_angle_alpha 90.00
_cell_angle_beta 90.00
_cell_angle_gamma 90.00
_cell_formula_units_Z 8
_cell_length_a 17.9559(7)
_cell_length_b 18.8882(7)
_cell_length_c 17.9394(7)
_cell_measurement_temperature 293(2)
_cell_volume 6084.2(4)
_computing_structure_refinement 'SHELXL-97 (Sheldrick, 1997)'
_computing_structure_solution 'SHELXS-97 (Sheldrick, 1990)'
_diffrn_ambient_temperature 293(2)
_diffrn_measured_fraction_theta_full 0.986
_diffrn_measured_fraction_theta_max 0.986
_diffrn_radiation_monochromator graphite
_diffrn_radiation_source 'fine-focus sealed tube'
_diffrn_radiation_type MoK\a
_diffrn_radiation_wavelength 0.71073
_diffrn_reflns_av_R_equivalents 0.0361
_diffrn_reflns_av_sigmaI/netI 0.0382
_diffrn_reflns_limit_h_max 23
_diffrn_reflns_limit_h_min -23
_diffrn_reflns_limit_k_max 18
_diffrn_reflns_limit_k_min -24
_diffrn_reflns_limit_l_max 23
_diffrn_reflns_limit_l_min -20
_diffrn_reflns_number 12864
_diffrn_reflns_theta_full 27.48
_diffrn_reflns_theta_max 27.48
_diffrn_reflns_theta_min 3.13
_exptl_absorpt_coefficient_mu 0.781
_exptl_absorpt_correction_T_max 0.7451
_exptl_absorpt_correction_T_min 0.6960
_exptl_absorpt_correction_type multi-scan
_exptl_crystal_density_diffrn 1.567
_exptl_crystal_density_method 'not measured'
_exptl_crystal_F_000 2920
_exptl_crystal_size_max 0.50
_exptl_crystal_size_mid 0.40
_exptl_crystal_size_min 0.40
_refine_diff_density_max 1.186
_refine_diff_density_min -0.885
_refine_diff_density_rms 0.132
_refine_ls_extinction_method none
_refine_ls_goodness_of_fit_ref 1.132
_refine_ls_hydrogen_treatment constr
_refine_ls_matrix_type full
_refine_ls_number_parameters 206
_refine_ls_number_reflns 3565
_refine_ls_number_restraints 0
_refine_ls_restrained_S_all 1.132
_refine_ls_R_factor_all 0.0504
_refine_ls_R_factor_gt 0.0474
_refine_ls_shift/su_max 0.001
_refine_ls_shift/su_mean 0.000
_refine_ls_structure_factor_coef Fsqd
_refine_ls_weighting_details 'calc w=1/[\s^2^(Fo^2^)+(0.0777P)^2^+17.3419P] where P=(Fo^2^+2Fc^2^)/3'
_refine_ls_weighting_scheme calc
_refine_ls_wR_factor_gt 0.1359
_refine_ls_wR_factor_ref 0.1423
_reflns_number_gt 3301
_reflns_number_total 3565
_reflns_threshold_expression >2sigma(I)
_cod_data_source_file c4mt00046c4.cif
_cod_data_source_block ag
_cod_depositor_comments
;
The following automatic conversions were performed:

'_symmetry_cell_setting' value 'Orthorhombic' changed to
'orthorhombic' according to
/usr/data/users/saulius/crontab/automatic-downloads/rss-feeds/RSC/lib/dictionaries/cif_core.dic
dictionary named 'cif_core.dic' version 2.4.2 from 2011-04-26.

Automatic conversion script
Id: cif_fix_values 2281 2013-09-26 08:29:07Z andrius 

 Adding full bibliography for 1514751--1514760.cif.
;
_cod_original_sg_symbol_H-M Ibam
_cod_database_code 1514753

loop_
_symmetry_equiv_pos_as_xyz
'x, y, z'
'-x, -y, z'
'-x+1/2, y+1/2, -z'
'x+1/2, -y+1/2, -z'
'x+1/2, y+1/2, z+1/2'
'-x+1/2, -y+1/2, z+1/2'
'-x+1, y+1, -z+1/2'
'x+1, -y+1, -z+1/2'
'-x, -y, -z'
'x, y, -z'
'x-1/2, -y-1/2, z'
'-x-1/2, y-1/2, z'
'-x+1/2, -y+1/2, -z+1/2'
'x+1/2, y+1/2, -z+1/2'
'x, -y, z+1/2'
'-x, y, z+1/2'

loop_
_atom_site_label
_atom_site_type_symbol
_atom_site_fract_x
_atom_site_fract_y
_atom_site_fract_z
_atom_site_U_iso_or_equiv
_atom_site_adp_type
_atom_site_occupancy
_atom_site_symmetry_multiplicity
_atom_site_calc_flag
_atom_site_refinement_flags
Ag1 Ag 0.195537(18) 0.48793(2) 0.0000 0.03017(15) Uani 1 2 d S
P1 P 0.0000 0.22205(6) 0.2500 0.0331(3) Uani 1 2 d S
F1 F 0.0000 0.3048(2) 0.2500 0.128(3) Uani 1 2 d S
F2 F 0.0000 0.1397(3) 0.2500 0.134(3) Uani 1 2 d S
F3 F 0.0059(4) 0.2237(4) 0.3359(3) 0.172(3) Uani 1 1 d .
F4 F 0.0858(2) 0.2204(3) 0.2516(4) 0.158(3) Uani 1 1 d .
N1 N 0.30736(13) 0.37451(15) 0.05937(15) 0.0279(5) Uani 1 1 d .
N2 N 0.08154(13) 0.60011(15) 0.05963(14) 0.0300(5) Uani 1 1 d .
N3 N 0.1544(7) 0.2654(7) 0.0000 0.181(6) Uani 1 2 d S
C1 C 0.2739(2) 0.4046(2) 0.0000 0.0263(8) Uani 1 2 d S
C2 C 0.1142(2) 0.5687(3) 0.0000 0.0315(9) Uani 1 2 d S
C3 C 0.36105(17) 0.32618(16) 0.03743(18) 0.0316(6) Uani 1 1 d .
H3A H 0.3912 0.2991 0.0684 0.038 Uiso 1 1 calc R
C4 C 0.28639(19) 0.38619(18) 0.13871(17) 0.0323(6) Uani 1 1 d .
H4A H 0.3279 0.3734 0.1706 0.039 Uiso 1 1 calc R
H4B H 0.2445 0.3561 0.1514 0.039 Uiso 1 1 calc R
C5 C 0.26567(16) 0.46288(16) 0.15205(15) 0.0258(6) Uani 1 1 d .
C6 C 0.19056(16) 0.48468(17) 0.15401(19) 0.0269(7) Uani 1 1 d .
C7 C 0.17472(17) 0.55795(18) 0.15271(15) 0.0286(6) Uani 1 1 d .
C8 C 0.09592(18) 0.5838(2) 0.14004(16) 0.0370(8) Uani 1 1 d .
H8A H 0.0611 0.5479 0.1567 0.044 Uiso 1 1 calc R
H8B H 0.0875 0.6261 0.1696 0.044 Uiso 1 1 calc R
C9 C 0.02880(16) 0.64889(18) 0.03763(18) 0.0316(6) Uani 1 1 d .
H9A H -0.0010 0.6764 0.0686 0.038 Uiso 1 1 calc R
C10 C 0.40397(19) 0.4914(2) 0.1507(3) 0.0428(9) Uani 1 1 d .
H10A H 0.4348 0.5328 0.1538 0.064 Uiso 1 1 calc R
H10B H 0.4129 0.4678 0.1041 0.064 Uiso 1 1 calc R
H10C H 0.4157 0.4600 0.1911 0.064 Uiso 1 1 calc R
C11 C 0.32292(18) 0.51275(17) 0.15543(19) 0.0292(6) Uani 1 1 d .
C12 C 0.30526(17) 0.58387(19) 0.16016(19) 0.0320(7) Uani 1 1 d .
H12A H 0.3434 0.6167 0.1657 0.038 Uiso 1 1 calc R
C13 C 0.23191(18) 0.60774(17) 0.15686(17) 0.0315(6) Uani 1 1 d .
C14 C 0.2178(3) 0.6866(2) 0.1559(3) 0.0506(9) Uani 1 1 d .
H14A H 0.1651 0.6952 0.1539 0.076 Uiso 1 1 calc R
H14B H 0.2412 0.7071 0.1129 0.076 Uiso 1 1 calc R
H14C H 0.2380 0.7075 0.2003 0.076 Uiso 1 1 calc R
C15 C 0.12847(19) 0.4304(2) 0.1547(2) 0.0426(8) Uani 1 1 d .
H15A H 0.1453 0.3883 0.1796 0.064 Uiso 1 1 calc R
H15B H 0.1146 0.4190 0.1044 0.064 Uiso 1 1 calc R
H15C H 0.0862 0.4494 0.1806 0.064 Uiso 1 1 calc R
C16 C 0.1234(5) 0.2156(6) 0.0000 0.086(3) Uani 1 2 d S
C17 C 0.0823(5) 0.1495(5) 0.0000 0.080(2) Uani 1 2 d S
H17A H 0.1168 0.1107 0.0000 0.120 Uiso 1 2 d SR
H17B H 0.0516 0.1470 0.0437 0.120 Uiso 0.50 1 d PR

loop_
_atom_site_aniso_label
_atom_site_aniso_U_11
_atom_site_aniso_U_22
_atom_site_aniso_U_33
_atom_site_aniso_U_23
_atom_site_aniso_U_13
_atom_site_aniso_U_12
Ag1 0.0331(2) 0.0385(2) 0.0188(2) 0.000 0.000 0.01601(13)
P1 0.0354(6) 0.0284(6) 0.0357(7) 0.000 -0.0140(4) 0.000
F1 0.139(5) 0.038(2) 0.207(8) 0.000 -0.103(5) 0.000
F2 0.161(6) 0.037(2) 0.203(8) 0.000 -0.097(5) 0.000
F3 0.311(9) 0.159(5) 0.047(2) -0.013(3) -0.031(3) 0.049(5)
F4 0.052(2) 0.122(4) 0.299(9) -0.021(4) -0.023(3) 0.000(2)
N1 0.0315(12) 0.0234(12) 0.0288(13) -0.0002(10) -0.0017(9) 0.0050(9)
N2 0.0272(11) 0.0398(15) 0.0231(12) -0.0008(10) 0.0011(9) 0.0112(10)
N3 0.109(8) 0.099(9) 0.33(2) 0.000 0.000 -0.013(7)
C1 0.0320(19) 0.0217(19) 0.0251(19) 0.000 0.000 0.0040(16)
C2 0.0278(19) 0.045(3) 0.0222(19) 0.000 0.000 0.0128(18)
C3 0.0341(15) 0.0209(14) 0.0398(16) 0.0023(12) -0.0012(12) 0.0077(12)
C4 0.0413(15) 0.0312(16) 0.0245(14) 0.0047(12) -0.0007(12) 0.0055(13)
C5 0.0314(14) 0.0285(14) 0.0173(12) 0.0019(11) -0.0021(10) 0.0042(11)
C6 0.0294(15) 0.0349(18) 0.0163(14) 0.0020(11) -0.0001(10) 0.0005(11)
C7 0.0296(13) 0.0398(17) 0.0163(12) -0.0006(11) 0.0018(10) 0.0078(12)
C8 0.0344(15) 0.056(2) 0.0209(13) -0.0002(14) 0.0032(12) 0.0157(15)
C9 0.0260(13) 0.0344(16) 0.0344(16) -0.0008(13) 0.0019(12) 0.0089(12)
C10 0.0289(15) 0.047(2) 0.053(2) -0.0018(16) -0.0039(15) 0.0062(14)
C11 0.0291(13) 0.0338(17) 0.0248(15) -0.0008(11) -0.0031(12) 0.0048(12)
C12 0.0344(15) 0.0327(17) 0.0287(15) -0.0019(13) -0.0022(11) -0.0021(12)
C13 0.0418(16) 0.0294(15) 0.0233(13) 0.0019(11) 0.0022(12) 0.0071(13)
C14 0.064(2) 0.0326(19) 0.056(2) -0.0010(17) 0.0016(19) 0.0127(17)
C15 0.0371(16) 0.051(2) 0.0400(18) 0.0000(16) -0.0021(14) -0.0100(15)
C16 0.063(5) 0.074(6) 0.121(8) 0.000 0.000 0.012(4)
C17 0.079(5) 0.089(6) 0.072(5) 0.000 0.000 -0.005(5)

loop_
_atom_type_symbol
_atom_type_description
_atom_type_scat_dispersion_real
_atom_type_scat_dispersion_imag
_atom_type_scat_source
C C 0.0033 0.0016 'International Tables Vol C Tables 4.2.6.8 and 6.1.1.4'
H H 0.0000 0.0000 'International Tables Vol C Tables 4.2.6.8 and 6.1.1.4'
N N 0.0061 0.0033 'International Tables Vol C Tables 4.2.6.8 and 6.1.1.4'
P P 0.1023 0.0942 'International Tables Vol C Tables 4.2.6.8 and 6.1.1.4'
Ag Ag -0.8971 1.1015 'International Tables Vol C Tables 4.2.6.8 and 6.1.1.4'
F F 0.0171 0.0103 'International Tables Vol C Tables 4.2.6.8 and 6.1.1.4'

loop_
_geom_angle_atom_site_label_1
_geom_angle_atom_site_label_2
_geom_angle_atom_site_label_3
_geom_angle
_geom_angle_site_symmetry_1
_geom_angle_site_symmetry_3
C2 Ag1 C1 178.04(18) . .
F4 P1 F4 177.7(4) 7_445 .
F4 P1 F3 95.0(3) 7_445 .
F4 P1 F3 85.0(3) . .
F4 P1 F3 85.0(3) 7_445 7_445
F4 P1 F3 95.0(3) . 7_445
F3 P1 F3 177.7(5) . 7_445
F4 P1 F2 88.9(2) 7_445 .
F4 P1 F2 88.9(2) . .
F3 P1 F2 91.1(3) . .
F3 P1 F2 91.1(3) 7_445 .
F4 P1 F1 91.1(2) 7_445 .
F4 P1 F1 91.1(2) . .
F3 P1 F1 88.9(3) . .
F3 P1 F1 88.9(3) 7_445 .
F2 P1 F1 180.000(1) . .
C1 N1 C3 111.3(3) . .
C1 N1 C4 125.5(3) . .
C3 N1 C4 123.1(3) . .
C2 N2 C9 111.3(3) . .
C2 N2 C8 126.5(3) . .
C9 N2 C8 122.1(2) . .
N1 C1 N1 104.4(4) . 10
N1 C1 Ag1 127.65(18) . .
N1 C1 Ag1 127.65(18) 10 .
N2 C2 N2 104.1(4) . 10
N2 C2 Ag1 127.97(18) . .
N2 C2 Ag1 127.97(18) 10 .
C3 C3 N1 106.51(18) 10 .
C3 C3 H3A 126.7 10 .
N1 C3 H3A 126.7 . .
N1 C4 C5 110.8(2) . .
N1 C4 H4A 109.5 . .
C5 C4 H4A 109.5 . .
N1 C4 H4B 109.5 . .
C5 C4 H4B 109.5 . .
H4A C4 H4B 108.1 . .
C11 C5 C6 120.4(3) . .
C11 C5 C4 118.1(3) . .
C6 C5 C4 121.2(3) . .
C5 C6 C7 118.6(3) . .
C5 C6 C15 120.4(3) . .
C7 C6 C15 121.0(3) . .
C13 C7 C6 120.7(3) . .
C13 C7 C8 118.6(3) . .
C6 C7 C8 120.4(3) . .
N2 C8 C7 111.8(2) . .
N2 C8 H8A 109.2 . .
C7 C8 H8A 109.2 . .
N2 C8 H8B 109.2 . .
C7 C8 H8B 109.2 . .
H8A C8 H8B 107.9 . .
C9 C9 N2 106.63(17) 10 .
C9 C9 H9A 126.7 10 .
N2 C9 H9A 126.7 . .
C11 C10 H10A 109.5 . .
C11 C10 H10B 109.5 . .
H10A C10 H10B 109.5 . .
C11 C10 H10C 109.5 . .
H10A C10 H10C 109.5 . .
H10B C10 H10C 109.5 . .
C12 C11 C5 119.3(3) . .
C12 C11 C10 118.9(3) . .
C5 C11 C10 121.7(3) . .
C11 C12 C13 121.9(3) . .
C11 C12 H12A 119.0 . .
C13 C12 H12A 119.0 . .
C12 C13 C7 118.7(3) . .
C12 C13 C14 118.6(3) . .
C7 C13 C14 122.7(3) . .
C13 C14 H14A 109.5 . .
C13 C14 H14B 109.5 . .
H14A C14 H14B 109.5 . .
C13 C14 H14C 109.5 . .
H14A C14 H14C 109.5 . .
H14B C14 H14C 109.5 . .
C6 C15 H15A 109.5 . .
C6 C15 H15B 109.5 . .
H15A C15 H15B 109.5 . .
C6 C15 H15C 109.5 . .
H15A C15 H15C 109.5 . .
H15B C15 H15C 109.5 . .
N3 C16 C17 180.0(11) . .
C16 C17 H17A 109.3 . .
C16 C17 H17B 109.6 . .
H17A C17 H17B 109.5 . .

loop_
_geom_bond_atom_site_label_1
_geom_bond_atom_site_label_2
_geom_bond_distance
_geom_bond_site_symmetry_2
Ag1 C2 2.111(4) .
Ag1 C1 2.112(4) .
P1 F4 1.541(4) 7_445
P1 F4 1.541(4) .
P1 F3 1.544(4) .
P1 F3 1.544(4) 7_445
P1 F2 1.555(5) .
P1 F1 1.564(5) .
N1 C1 1.348(4) .
N1 C3 1.385(4) .
N1 C4 1.489(4) .
N2 C2 1.357(4) .
N2 C9 1.379(4) .
N2 C8 1.497(4) .
N3 C16 1.093(14) .
C1 N1 1.348(4) 10
C2 N2 1.357(4) 10
C3 C3 1.343(7) 10
C3 H3A 0.9300 .
C4 C5 1.515(4) .
C4 H4A 0.9700 .
C4 H4B 0.9700 .
C5 C11 1.396(5) .
C5 C6 1.410(4) .
C6 C7 1.413(5) .
C6 C15 1.515(4) .
C7 C13 1.395(5) .
C7 C8 1.514(4) .
C8 H8A 0.9700 .
C8 H8B 0.9700 .
C9 C9 1.350(6) 10
C9 H9A 0.9300 .
C10 C11 1.513(5) .
C10 H10A 0.9600 .
C10 H10B 0.9600 .
C10 H10C 0.9600 .
C11 C12 1.383(5) .
C12 C13 1.393(4) .
C12 H12A 0.9300 .
C13 C14 1.511(5) .
C14 H14A 0.9600 .
C14 H14B 0.9600 .
C14 H14C 0.9600 .
C15 H15A 0.9600 .
C15 H15B 0.9600 .
C15 H15C 0.9600 .
C16 C17 1.451(13) .
C17 H17A 0.9601 .
C17 H17B 0.9599 .
